data_2217439
loop_
_publ_author_name
'Margutti, Simona'
'Schollmeyer, Dieter '
'Laufer, Stefan'

_publ_section_title
;
 4-(4-Fluorophenyl)-2-methyl-3-(1-oxy-4-pyridyl)isoxazol-5(2<i>H</i>)-one
;
_journal_coeditor_code CF2171
_journal_issue 2
_journal_name_full 'Acta Crystallographica Section E'
_journal_page_first o504
_journal_page_last o504
_journal_paper_doi 10.1107/S1600536807066500
_journal_volume 64
_journal_year 2008
_chemical_formula_iupac 'C15 H11 F N2 O3'
_chemical_formula_moiety 'C15 H11 F N2 O3'
_chemical_formula_sum 'C15 H11 F N2 O3'
_chemical_formula_weight 286.26
_chemical_name_systematic
;
4-(4-Fluorophenyl)-2-methyl-3-(1-oxy-4-pyridyl)isoxazol-5(2H)-one
;
_space_group_IT_number 96
_symmetry_cell_setting tetragonal
_symmetry_space_group_name_Hall 'P 4nw 2abw'
_symmetry_space_group_name_H-M 'P 43 21 2'
_atom_sites_solution_hydrogens geom
_atom_sites_solution_primary direct
_atom_sites_solution_secondary difmap
_audit_creation_method SHELXL97
_cell_angle_alpha 90.00
_cell_angle_beta 90.00
_cell_angle_gamma 90.00
_cell_formula_units_Z 8
_cell_length_a 10.0828(6)
_cell_length_b 10.0828(6)
_cell_length_c 25.257(5)
_cell_measurement_reflns_used 25
_cell_measurement_temperature 193(2)
_cell_measurement_theta_max 32
_cell_measurement_theta_min 20
_cell_volume 2567.7(6)
_computing_cell_refinement 'CAD-4 Software (Enraf--Nonius, 1989)'
_computing_data_collection 'CAD-4 Software (Enraf--Nonius, 1989)'
_computing_data_reduction 'CORINC (Dr\"ager & Gattow, 1971)'
_computing_molecular_graphics 'PLATON (Spek, 2003)'
_computing_publication_material 'SHELXL97 (Sheldrick, 1997)'
_computing_structure_refinement 'SHELXL97 (Sheldrick, 1997)'
_computing_structure_solution 'SIR92 (Altomare <i>et al.</i>,  1994)'
_diffrn_ambient_temperature 193(2)
_diffrn_measured_fraction_theta_full 1.000
_diffrn_measured_fraction_theta_max 1.000
_diffrn_measurement_device \k-geometry
_diffrn_measurement_device_type 'Enraf--Nonius CAD-4'
_diffrn_measurement_method \q/2\w
_diffrn_radiation_monochromator graphite
_diffrn_radiation_type CuK\a
_diffrn_radiation_wavelength 1.54178
_diffrn_reflns_av_R_equivalents 0.0813
_diffrn_reflns_av_sigmaI/netI 0.0645
_diffrn_reflns_limit_h_max 12
_diffrn_reflns_limit_h_min -12
_diffrn_reflns_limit_k_max 12
_diffrn_reflns_limit_k_min -12
_diffrn_reflns_limit_l_max 30
_diffrn_reflns_limit_l_min -23
_diffrn_reflns_number 5114
_diffrn_reflns_theta_full 69.83
_diffrn_reflns_theta_max 69.83
_diffrn_reflns_theta_min 4.72
_diffrn_standards_decay_% 5
_diffrn_standards_interval_time 60
_diffrn_standards_number 3
_exptl_absorpt_coefficient_mu 0.970
_exptl_absorpt_correction_T_max 0.88
_exptl_absorpt_correction_T_min 0.60
_exptl_absorpt_correction_type multi-scan
_exptl_absorpt_process_details '(MULABS; Blessing, 1995)'
_exptl_crystal_colour yellow
_exptl_crystal_density_diffrn 1.481
_exptl_crystal_density_method 'not measured'
_exptl_crystal_description block
_exptl_crystal_F_000 1184
_exptl_crystal_size_max 0.40
_exptl_crystal_size_mid 0.20
_exptl_crystal_size_min 0.10
_refine_diff_density_max 0.449
_refine_diff_density_min -0.343
_refine_ls_extinction_method none
_refine_ls_goodness_of_fit_ref 0.997
_refine_ls_hydrogen_treatment constr
_refine_ls_matrix_type full
_refine_ls_number_parameters 191
_refine_ls_number_reflns 1488
_refine_ls_number_restraints 0
_refine_ls_restrained_S_all 0.997
_refine_ls_R_factor_all 0.0936
_refine_ls_R_factor_gt 0.0676
_refine_ls_shift/su_max 0.000
_refine_ls_shift/su_mean 0.000
_refine_ls_structure_factor_coef Fsqd
_refine_ls_weighting_details 'calc w=1/[\s^2^(Fo^2^)+(0.149P)^2^] where P=(Fo^2^+2Fc^2^)/3'
_refine_ls_weighting_scheme calc
_refine_ls_wR_factor_obs 0.1662
_refine_ls_wR_factor_ref 0.1922
_reflns_number_gt 1129
_reflns_number_total 1488
_reflns_threshold_expression I>2\s(I)
_cod_data_source_file cf2171.cif
_cod_data_source_block I
_cod_original_cell_volume 2567.6(6)
_cod_database_code 2217439
_cod_database_fobs_code 2217439

loop_
_symmetry_equiv_pos_as_xyz
'x, y, z'
'-y+1/2, x+1/2, z+3/4'
'-x, -y, z+1/2'
'y+1/2, -x+1/2, z+1/4'
'x+1/2, -y+1/2, -z+1/4'
'y, x, -z'
'-x+1/2, y+1/2, -z+3/4'
'-y, -x, -z+1/2'

loop_
_atom_site_type_symbol
_atom_site_label
_atom_site_fract_x
_atom_site_fract_y
_atom_site_fract_z
_atom_site_U_iso_or_equiv
_atom_site_adp_type
_atom_site_calc_flag
_atom_site_refinement_flags
_atom_site_occupancy
C C1 0.4167(4) 0.0719(4) 0.3006(2) 0.0248(11) Uani d . 1
C C2 0.3537(4) 0.1885(4) 0.2905(2) 0.0231(10) Uani d . 1
N N3 0.2782(4) 0.1781(4) 0.24613(17) 0.0272(10) Uani d . 1
O O4 0.2804(4) 0.0427(3) 0.23076(16) 0.0346(9) Uani d . 1
C C5 0.3701(5) -0.0233(5) 0.2641(2) 0.0302(11) Uani d . 1
C C6 0.1515(5) 0.2379(6) 0.2342(2) 0.0366(13) Uani d . 1
H H6A 0.0806 0.1855 0.2505 0.055 Uiso calc R 1
H H6B 0.1387 0.2403 0.1958 0.055 Uiso calc R 1
H H6C 0.1493 0.3284 0.2483 0.055 Uiso calc R 1
O O7 0.3926(4) -0.1402(4) 0.25595(18) 0.0409(10) Uani d . 1
C C8 0.5231(4) 0.0446(4) 0.3400(2) 0.0262(11) Uani d . 1
C C9 0.6393(5) 0.1185(5) 0.3410(2) 0.0290(11) Uani d . 1
H H9 0.6499 0.1896 0.3167 0.035 Uiso calc R 1
C C10 0.7405(5) 0.0908(5) 0.3767(3) 0.0348(13) Uani d . 1
H H10 0.8198 0.1415 0.3774 0.042 Uiso calc R 1
C C11 0.7207(5) -0.0138(5) 0.4112(2) 0.0300(12) Uani d . 1
C C12 0.6096(5) -0.0891(5) 0.4118(2) 0.0315(12) Uani d . 1
H H12 0.6000 -0.1598 0.4364 0.038 Uiso calc R 1
C C13 0.5100(5) -0.0603(5) 0.3757(3) 0.0313(12) Uani d . 1
H H13 0.4318 -0.1128 0.3752 0.038 Uiso calc R 1
F F14 0.8198(3) -0.0417(3) 0.44649(16) 0.0477(10) Uani d . 1
C C15 0.3631(4) 0.3142(4) 0.31988(19) 0.0198(10) Uani d . 1
C C16 0.3580(4) 0.4384(4) 0.2958(2) 0.0253(11) Uani d . 1
H H16 0.3448 0.4438 0.2586 0.030 Uiso calc R 1
C C17 0.3714(5) 0.5514(5) 0.3240(2) 0.0265(11) Uani d . 1
H H17 0.3655 0.6347 0.3066 0.032 Uiso calc R 1
N N18 0.3934(4) 0.5467(4) 0.37729(18) 0.0253(9) Uani d . 1
C C19 0.3954(5) 0.4264(5) 0.4021(2) 0.0270(11) Uani d . 1
H H19 0.4076 0.4228 0.4394 0.032 Uiso calc R 1
C C20 0.3804(4) 0.3122(4) 0.3746(2) 0.0254(10) Uani d . 1
H H20 0.3817 0.2298 0.3929 0.030 Uiso calc R 1
O O21 0.4120(4) 0.6544(3) 0.40417(17) 0.0395(10) Uani d . 1

loop_
_atom_site_aniso_label
_atom_site_aniso_U_11
_atom_site_aniso_U_22
_atom_site_aniso_U_33
_atom_site_aniso_U_12
_atom_site_aniso_U_13
_atom_site_aniso_U_23
C1 0.0148(19) 0.020(2) 0.039(3) 0.0011(17) 0.0004(19) 0.000(2)
C2 0.022(2) 0.021(2) 0.027(3) 0.0009(17) 0.0007(19) -0.0004(19)
N3 0.033(2) 0.0243(18) 0.025(2) 0.0040(17) -0.0053(18) -0.0087(17)
O4 0.0338(19) 0.0286(17) 0.041(2) 0.0032(15) -0.0063(17) -0.0105(16)
C5 0.025(2) 0.022(2) 0.043(3) 0.0028(19) 0.004(2) -0.004(2)
C6 0.036(3) 0.041(3) 0.033(3) 0.010(2) -0.011(2) 0.002(2)
O7 0.040(2) 0.0289(18) 0.053(3) 0.0000(15) -0.002(2) -0.0161(18)
C8 0.019(2) 0.017(2) 0.042(3) 0.0062(17) -0.002(2) -0.005(2)
C9 0.026(2) 0.018(2) 0.042(3) 0.0040(17) -0.002(2) -0.002(2)
C10 0.024(2) 0.028(2) 0.053(4) 0.002(2) -0.004(2) -0.013(2)
C11 0.025(2) 0.024(2) 0.041(3) 0.0109(19) -0.010(2) -0.012(2)
C12 0.035(3) 0.023(2) 0.037(3) 0.007(2) -0.002(2) 0.001(2)
C13 0.022(2) 0.023(2) 0.048(3) 0.001(2) -0.001(2) 0.000(2)
F14 0.0400(17) 0.0448(18) 0.058(2) 0.0099(15) -0.0234(17) -0.0034(17)
C15 0.0172(19) 0.0174(19) 0.025(3) 0.0021(15) -0.0003(18) -0.0017(18)
C16 0.025(2) 0.022(2) 0.028(3) 0.0062(18) 0.000(2) 0.003(2)
C17 0.029(2) 0.020(2) 0.030(3) 0.0014(18) 0.003(2) 0.006(2)
N18 0.0232(19) 0.0212(19) 0.031(3) 0.0019(15) 0.0016(17) -0.0046(18)
C19 0.030(2) 0.025(2) 0.026(3) 0.0051(19) -0.002(2) 0.000(2)
C20 0.025(2) 0.018(2) 0.033(3) 0.0015(18) -0.002(2) 0.0027(19)
O21 0.049(2) 0.0213(17) 0.048(3) -0.0046(15) -0.0001(19) -0.0107(17)

loop_
_atom_type_symbol
_atom_type_description
_atom_type_scat_dispersion_real
_atom_type_scat_dispersion_imag
_atom_type_scat_source
C C 0.0033 0.0016 'International Tables Vol C Tables 4.2.6.8 and 6.1.1.4'
H H 0.0000 0.0000 'International Tables Vol C Tables 4.2.6.8 and 6.1.1.4'
N N 0.0061 0.0033 'International Tables Vol C Tables 4.2.6.8 and 6.1.1.4'
O O 0.0106 0.0060 'International Tables Vol C Tables 4.2.6.8 and 6.1.1.4'
Cl Cl 0.1484 0.1585 'International Tables Vol C Tables 4.2.6.8 and 6.1.1.4'
Co Co 0.3494 0.9721 'International Tables Vol C Tables 4.2.6.8 and 6.1.1.4'

loop_
_geom_angle_atom_site_label_1
_geom_angle_atom_site_label_2
_geom_angle_atom_site_label_3
_geom_angle
C2 C1 C5 108.0(4)
C2 C1 C8 128.4(4)
C5 C1 C8 123.5(4)
N3 C2 C1 110.5(4)
N3 C2 C15 121.2(4)
C1 C2 C15 128.3(5)
C2 N3 O4 106.9(4)
C2 N3 C6 129.5(4)
O4 N3 C6 111.0(4)
C5 O4 N3 107.6(4)
O7 C5 O4 118.6(5)
O7 C5 C1 134.9(5)
O4 C5 C1 106.5(4)
N3 C6 H6A 109.5
N3 C6 H6B 109.5
H6A C6 H6B 109.5
N3 C6 H6C 109.5
H6A C6 H6C 109.5
H6B C6 H6C 109.5
C9 C8 C13 118.4(5)
C9 C8 C1 121.4(5)
C13 C8 C1 120.2(4)
C8 C9 C10 121.5(5)
C8 C9 H9 119.2
C10 C9 H9 119.2
C11 C10 C9 117.2(5)
C11 C10 H10 121.4
C9 C10 H10 121.4
C12 C11 F14 118.8(5)
C12 C11 C10 123.7(5)
F14 C11 C10 117.5(5)
C11 C12 C13 118.3(5)
C11 C12 H12 120.9
C13 C12 H12 120.9
C12 C13 C8 121.0(5)
C12 C13 H13 119.5
C8 C13 H13 119.5
C16 C15 C20 116.8(4)
C16 C15 C2 123.5(4)
C20 C15 C2 119.7(4)
C17 C16 C15 121.6(5)
C17 C16 H16 119.2
C15 C16 H16 119.2
C16 C17 N18 120.5(4)
C16 C17 H17 119.7
N18 C17 H17 119.7
O21 N18 C17 120.8(4)
O21 N18 C19 120.2(4)
C17 N18 C19 119.0(4)
C20 C19 N18 121.3(5)
C20 C19 H19 119.4
N18 C19 H19 119.4
C19 C20 C15 120.7(4)
C19 C20 H20 119.6
C15 C20 H20 119.6

loop_
_geom_bond_atom_site_label_1
_geom_bond_atom_site_label_2
_geom_bond_distance
C1 C2 1.360(6)
C1 C5 1.412(7)
C1 C8 1.489(7)
C2 N3 1.359(6)
C2 C15 1.472(6)
N3 O4 1.419(5)
N3 C6 1.444(6)
O4 C5 1.403(6)
C5 O7 1.218(6)
C6 H6A 0.980
C6 H6B 0.980
C6 H6C 0.980
C8 C9 1.389(6)
C8 C13 1.395(7)
C9 C10 1.391(8)
C9 H9 0.950
C10 C11 1.382(8)
C10 H10 0.950
C11 C12 1.354(7)
C11 F14 1.368(6)
C12 C13 1.388(7)
C12 H12 0.950
C13 H13 0.950
C15 C16 1.393(6)
C15 C20 1.394(7)
C16 C17 1.350(7)
C16 H16 0.950
C17 N18 1.364(7)
C17 H17 0.950
N18 O21 1.293(5)
N18 C19 1.366(6)
C19 C20 1.352(7)
C19 H19 0.950
C20 H20 0.950

loop_
_geom_torsion_atom_site_label_1
_geom_torsion_atom_site_label_2
_geom_torsion_atom_site_label_3
_geom_torsion_atom_site_label_4
_geom_torsion
C5 C1 C2 N3 -5.8(6)
C8 C1 C2 N3 170.2(5)
C5 C1 C2 C15 176.1(4)
C8 C1 C2 C15 -7.9(8)
C1 C2 N3 O4 7.4(5)
C15 C2 N3 O4 -174.4(4)
C1 C2 N3 C6 144.7(5)
C15 C2 N3 C6 -37.1(7)
C2 N3 O4 C5 -6.0(5)
C6 N3 O4 C5 -151.9(4)
N3 O4 C5 O7 -176.3(5)
N3 O4 C5 C1 2.5(5)
C2 C1 C5 O7 -179.6(6)
C8 C1 C5 O7 4.1(10)
C2 C1 C5 O4 1.9(6)
C8 C1 C5 O4 -174.4(4)
C2 C1 C8 C9 -54.3(8)
C5 C1 C8 C9 121.2(5)
C2 C1 C8 C13 128.4(6)
C5 C1 C8 C13 -56.1(7)
C13 C8 C9 C10 -0.7(8)
C1 C8 C9 C10 -178.1(5)
C8 C9 C10 C11 0.2(8)
C9 C10 C11 C12 0.0(8)
C9 C10 C11 F14 180.0(4)
F14 C11 C12 C13 -179.7(5)
C10 C11 C12 C13 0.3(8)
C11 C12 C13 C8 -0.9(8)
C9 C8 C13 C12 1.1(8)
C1 C8 C13 C12 178.5(5)
N3 C2 C15 C16 -33.2(7)
C1 C2 C15 C16 144.7(5)
N3 C2 C15 C20 148.1(5)
C1 C2 C15 C20 -34.1(7)
C20 C15 C16 C17 1.0(6)
C2 C15 C16 C17 -177.8(5)
C15 C16 C17 N18 1.5(7)
C16 C17 N18 O21 177.0(4)
C16 C17 N18 C19 -3.1(7)
O21 N18 C19 C20 -177.9(4)
C17 N18 C19 C20 2.2(7)
N18 C19 C20 C15 0.3(7)
C16 C15 C20 C19 -1.9(7)
C2 C15 C20 C19 176.9(4)

loop_
_cod_related_entry_id
_cod_related_entry_database
_cod_related_entry_code
1 ChemSpider 21119338
